data_2021320
loop_
_publ_author_name
'Sun, Guanghui'
'Xie, Weilian'
'Xiao, Hong'
'Xu, Guohai'

_publ_section_title
;
 Controlled interpenetration of 4^4^ networks: syntheses and structures of
 two Cu~3~-cluster coordination polymers
;
_journal_coeditor_code JX3020
_journal_issue 11
_journal_name_full 'Acta Crystallographica Section C'
_journal_page_first
;
;
_journal_paper_doi 10.1107/S2053229618014262
_journal_volume 74
_journal_year 2018
_chemical_formula_iupac '[Cu3 (C20 H12 O6)2 (C6 H14 N O3)2]'
_chemical_formula_moiety 'C52 H52 Cu3 N2 O18'
_chemical_formula_sum 'C52 H52 Cu3 N2 O18'
_chemical_formula_weight 1183.58
_chemical_name_systematic
Poly[bis{\m~4~-4,4'-[1,4-phenylenebis(oxy)]dibenzoato-\k^4^<i>O</i>:<i>O</i>':<i>O</i>'':<i>O</i>''}bis{\m~2~-[bis(2-hydroxyethyl)amino]ethanolato-\k^4^<i>N</i>,<i>O</i>,<i>O</i>',<i>O</i>'':\k<i>O</i>}tricopper(II)]
_space_group_crystal_system monoclinic
_space_group_IT_number 14
_space_group_name_Hall '-P 2yn'
_space_group_name_H-M_alt 'P 1 21/n 1'
_symmetry_space_group_name_Hall '-P 2yn'
_symmetry_space_group_name_H-M 'P 1 21/n 1'
_atom_sites_solution_hydrogens mixed
_audit_creation_method 'SHELXL-2018/3 (H\"ubschle, 2018)'
_cell_angle_alpha 90
_cell_angle_beta 99.563(4)
_cell_angle_gamma 90
_cell_formula_units_Z 2
_cell_length_a 16.0209(10)
_cell_length_b 9.3823(5)
_cell_length_c 16.6801(8)
_cell_measurement_reflns_used 5528
_cell_measurement_temperature 293(2)
_cell_measurement_theta_max 27.5
_cell_measurement_theta_min 1.6
_cell_volume 2472.4(2)
_computing_cell_refinement
;
SAINT (Bruker, 1999)
;
_computing_data_collection
;
SMART (Bruker, 1997)
;
_computing_data_reduction
;
SAINT (Bruker, 1999)
;
_computing_molecular_graphics
;
SHELXTL-Plus (Sheldrick, 2008)
;
_computing_publication_material
;
<i>ShelXle</i> (H\"ubschle <i>et al.</i>,  2011)
;
_computing_structure_refinement
;
SHELXL2018 (Sheldrick, 2015)
;
_computing_structure_solution
;
SHELXS97 (Sheldrick, 2008)
;
_diffrn_ambient_temperature 293(2)
_diffrn_measured_fraction_theta_full 0.998
_diffrn_measured_fraction_theta_max 0.978
_diffrn_measurement_device_type 'Bruker SMART APEX CCD'
_diffrn_measurement_method '\w scan'
_diffrn_radiation_type MoK\a
_diffrn_radiation_wavelength 0.71073
_diffrn_reflns_av_R_equivalents 0.0292
_diffrn_reflns_av_unetI/netI 0.0395
_diffrn_reflns_limit_h_max 10
_diffrn_reflns_limit_h_min -20
_diffrn_reflns_limit_k_max 10
_diffrn_reflns_limit_k_min -12
_diffrn_reflns_limit_l_max 21
_diffrn_reflns_limit_l_min -21
_diffrn_reflns_number 15743
_diffrn_reflns_theta_full 25.000
_diffrn_reflns_theta_max 27.453
_diffrn_reflns_theta_min 1.632
_diffrn_source 'fine-focus sealed tube'
_exptl_absorpt_coefficient_mu 1.359
_exptl_absorpt_correction_T_max 0.324
_exptl_absorpt_correction_T_min 0.218
_exptl_absorpt_correction_type multi-scan
_exptl_absorpt_process_details
;
SADABS (Sheldrick, 1996)
;
_exptl_crystal_colour blue
_exptl_crystal_density_diffrn 1.590
_exptl_crystal_density_method 'not measured'
_exptl_crystal_description block
_exptl_crystal_F_000 1218
_exptl_crystal_size_max 0.28
_exptl_crystal_size_mid 0.15
_exptl_crystal_size_min 0.10
_refine_diff_density_max 0.365
_refine_diff_density_min -0.333
_refine_ls_extinction_method none
_refine_ls_goodness_of_fit_ref 1.026
_refine_ls_hydrogen_treatment mixed
_refine_ls_matrix_type full
_refine_ls_number_parameters 346
_refine_ls_number_reflns 5528
_refine_ls_number_restraints 2
_refine_ls_restrained_S_all 1.026
_refine_ls_R_factor_all 0.0551
_refine_ls_R_factor_gt 0.0363
_refine_ls_shift/su_max 0.002
_refine_ls_shift/su_mean 0.000
_refine_ls_structure_factor_coef Fsqd
_refine_ls_weighting_details 'w=1/[\s^2^(Fo^2^)+(0.0482P)^2^+0.4965P] where P=(Fo^2^+2Fc^2^)/3'
_refine_ls_weighting_scheme calc
_refine_ls_wR_factor_gt 0.0866
_refine_ls_wR_factor_ref 0.0949
_reflns_number_gt 4180
_reflns_number_total 5528
_reflns_threshold_expression 'I > 2\s(I)'
_cod_data_source_file jx3020sup1.cif
_cod_data_source_block II
_cod_depositor_comments
;

2019-10-09
Z value and formula fixed to values more according to usual
chemical conventions.                 miguel
;
_cod_original_formula_weight 591.79
_cod_original_formula_moiety 'C26 H26 Cu1.50 N O9'
_cod_original_formula_units_Z 4
_cod_original_formula_sum 'C26 H26 Cu1.50 N O9'
_cod_database_code 2021320
_shelx_space_group_comment
;
The symmetry employed for this shelxl refinement is uniquely defined
by the following loop, which should always be used as a source of
symmetry information in preference to the above space-group names.
They are only intended as comments.
;

loop_
_space_group_symop_operation_xyz
'x, y, z'
'-x+1/2, y+1/2, -z+1/2'
'-x, -y, -z'
'x-1/2, -y-1/2, z-1/2'

loop_
_atom_site_type_symbol
_atom_site_label
_atom_site_fract_x
_atom_site_fract_y
_atom_site_fract_z
_atom_site_U_iso_or_equiv
_atom_site_adp_type
_atom_site_calc_flag
_atom_site_occupancy
C C1 1.18324(15) 0.0774(2) 1.01355(14) 0.0287(5) Uani d 1
C C2 1.24690(15) 0.1750(2) 0.98602(14) 0.0280(5) Uani d 1
C C3 1.33151(15) 0.1716(3) 1.02163(15) 0.0346(6) Uani d 1
H H3 1.349863 0.104111 1.061489 0.041 Uiso calc 1
C C4 1.38880(16) 0.2668(3) 0.99886(17) 0.0424(7) Uani d 1
H H4 1.445253 0.264160 1.023595 0.051 Uiso calc 1
C C5 1.36171(17) 0.3662(3) 0.93898(18) 0.0412(7) Uani d 1
C C6 1.27904(17) 0.3679(3) 0.90058(18) 0.0459(7) Uani d 1
H H6 1.261588 0.432148 0.858689 0.055 Uiso calc 1
C C7 1.22201(16) 0.2733(3) 0.92469(16) 0.0395(6) Uani d 1
H H7 1.165781 0.275602 0.899264 0.047 Uiso calc 1
C C8 1.39593(16) 0.5931(3) 0.88995(18) 0.0429(7) Uani d 1
C C9 1.3603(2) 0.6854(3) 0.93787(19) 0.0553(8) Uani d 1
H H9 1.350099 0.656094 0.988632 0.066 Uiso calc 1
C C10 1.3394(2) 0.8218(3) 0.9111(2) 0.0576(9) Uani d 1
H H10 1.314534 0.884288 0.943440 0.069 Uiso calc 1
C C11 1.35553(18) 0.8648(3) 0.8367(2) 0.0469(7) Uani d 1
C C12 1.39126(19) 0.7728(3) 0.78954(18) 0.0517(8) Uani d 1
H H12 1.402074 0.802444 0.739065 0.062 Uiso calc 1
C C13 1.41185(19) 0.6348(3) 0.81586(19) 0.0499(8) Uani d 1
H H13 1.436152 0.571843 0.783315 0.060 Uiso calc 1
C C14 1.39051(18) 1.0896(3) 0.7847(2) 0.0479(7) Uani d 1
C C15 1.47144(19) 1.0964(3) 0.82751(19) 0.0495(7) Uani d 1
H H15 1.488225 1.035612 0.871242 0.059 Uiso calc 1
C C16 1.52757(18) 1.1942(3) 0.80513(17) 0.0439(7) Uani d 1
H H16 1.582172 1.199430 0.834475 0.053 Uiso calc 1
C C17 1.50400(16) 1.2851(3) 0.73956(16) 0.0350(6) Uani d 1
C C18 1.42259(18) 1.2743(3) 0.69608(18) 0.0476(7) Uani d 1
H H18 1.406046 1.332402 0.651085 0.057 Uiso calc 1
C C19 1.36588(19) 1.1778(3) 0.7191(2) 0.0552(8) Uani d 1
H H19 1.311047 1.172473 0.690260 0.066 Uiso calc 1
C C20 1.56334(16) 1.3979(3) 0.71788(16) 0.0345(6) Uani d 1
C C21 1.01573(16) -0.3084(3) 1.01918(15) 0.0349(6) Uani d 1
H H21A 1.043568 -0.385311 0.995076 0.042 Uiso calc 1
H H21B 0.958631 -0.298941 0.989357 0.042 Uiso calc 1
C C22 1.01309(15) -0.3412(3) 1.10755(15) 0.0343(6) Uani d 1
H H22A 0.978822 -0.270899 1.129731 0.041 Uiso calc 1
H H22B 0.988244 -0.434435 1.112373 0.041 Uiso calc 1
C C23 1.20838(18) -0.4491(3) 1.07865(17) 0.0461(7) Uani d 1
H H23A 1.243545 -0.533173 1.078289 0.055 Uiso calc 1
H H23B 1.175325 -0.438184 1.024753 0.055 Uiso calc 1
C C24 1.14915(17) -0.4695(3) 1.13979(17) 0.0381(6) Uani d 1
H H24A 1.109409 -0.545132 1.120973 0.046 Uiso calc 1
H H24B 1.181887 -0.499279 1.191279 0.046 Uiso calc 1
C C25 1.19032(17) -0.2463(3) 1.27490(15) 0.0380(6) Uani d 1
H H25A 1.190165 -0.212264 1.329793 0.046 Uiso calc 1
H H25B 1.233835 -0.318649 1.276820 0.046 Uiso calc 1
C C26 1.10503(17) -0.3091(3) 1.24084(15) 0.0390(6) Uani d 1
H H26A 1.096602 -0.396901 1.269170 0.047 Uiso calc 1
H H26B 1.060539 -0.242968 1.248636 0.047 Uiso calc 1
N N1 1.10109(12) -0.3382(2) 1.15290(12) 0.0286(4) Uani d 1
O O1 1.54262(12) 1.4729(2) 0.65667(11) 0.0476(5) Uani d 1
O O2 1.63265(11) 1.4140(2) 0.76686(11) 0.0451(5) Uani d 1
O O3 1.21127(11) -0.00899(19) 1.06932(11) 0.0392(4) Uani d 1
O O4 1.10735(10) 0.08938(19) 0.98016(11) 0.0375(4) Uani d 1
O O5 1.06080(10) -0.17947(16) 1.01500(9) 0.0288(4) Uani d 1
O O6 1.26060(12) -0.3283(2) 1.09719(11) 0.0424(5) Uani d 1
O O7 1.20793(10) -0.13027(18) 1.22409(10) 0.0317(4) Uani d 1
O O8 1.42226(12) 0.4568(2) 0.91758(15) 0.0615(6) Uani d 1
O O9 1.32960(13) 1.0002(2) 0.80841(17) 0.0684(7) Uani d 1
Cu Cu1 1.000000 0.000000 1.000000 0.02922(12) Uani d 1
Cu Cu2 1.14976(2) -0.16066(3) 1.10911(2) 0.02757(10) Uani d 1
H H02 1.1796(15) -0.0520(18) 1.2343(15) 0.041 Uiso d 1
H H01 1.2993(13) -0.347(3) 1.1409(11) 0.041 Uiso d 1

loop_
_atom_site_aniso_label
_atom_site_aniso_U_11
_atom_site_aniso_U_22
_atom_site_aniso_U_33
_atom_site_aniso_U_12
_atom_site_aniso_U_13
_atom_site_aniso_U_23
C1 0.0300(12) 0.0223(13) 0.0343(13) -0.0020(10) 0.0072(10) 0.0007(10)
C2 0.0292(12) 0.0231(13) 0.0323(13) -0.0015(10) 0.0065(10) 0.0022(10)
C3 0.0322(13) 0.0350(15) 0.0359(14) -0.0015(12) 0.0038(11) 0.0037(11)
C4 0.0258(13) 0.0434(17) 0.0571(17) -0.0050(12) 0.0042(12) 0.0035(14)
C5 0.0336(14) 0.0332(15) 0.0599(18) -0.0064(12) 0.0170(13) 0.0082(13)
C6 0.0402(16) 0.0409(17) 0.0573(18) -0.0024(13) 0.0098(13) 0.0224(14)
C7 0.0286(13) 0.0393(16) 0.0495(16) -0.0033(12) 0.0033(11) 0.0121(13)
C8 0.0332(14) 0.0333(16) 0.0649(19) -0.0116(12) 0.0160(13) 0.0066(14)
C9 0.064(2) 0.057(2) 0.0517(18) -0.0105(17) 0.0299(16) 0.0029(15)
C10 0.064(2) 0.046(2) 0.072(2) -0.0106(16) 0.0365(18) -0.0185(16)
C11 0.0368(15) 0.0331(16) 0.075(2) -0.0093(13) 0.0212(15) 0.0024(14)
C12 0.0560(19) 0.055(2) 0.0492(17) -0.0024(16) 0.0234(15) 0.0088(15)
C13 0.0518(18) 0.0440(18) 0.0601(19) -0.0037(14) 0.0271(15) -0.0108(15)
C14 0.0383(16) 0.0304(16) 0.078(2) -0.0038(13) 0.0199(15) 0.0030(15)
C15 0.0482(17) 0.0372(17) 0.0631(19) -0.0041(14) 0.0090(15) 0.0160(14)
C16 0.0370(15) 0.0374(16) 0.0557(18) -0.0046(13) 0.0031(13) 0.0078(13)
C17 0.0367(14) 0.0259(14) 0.0423(15) -0.0019(11) 0.0067(11) 0.0008(11)
C18 0.0429(16) 0.0386(17) 0.0574(18) -0.0063(14) -0.0033(13) 0.0094(14)
C19 0.0352(15) 0.0447(19) 0.082(2) -0.0071(14) -0.0026(15) 0.0089(17)
C20 0.0356(14) 0.0266(14) 0.0409(15) 0.0011(11) 0.0054(11) 0.0008(11)
C21 0.0333(13) 0.0203(13) 0.0464(15) -0.0007(11) -0.0074(11) -0.0028(11)
C22 0.0280(12) 0.0253(13) 0.0473(15) -0.0062(11) -0.0006(11) 0.0029(11)
C23 0.0475(17) 0.0443(17) 0.0439(16) 0.0164(14) -0.0003(13) -0.0084(13)
C24 0.0384(14) 0.0249(14) 0.0458(15) 0.0039(11) -0.0083(12) -0.0003(12)
C25 0.0472(15) 0.0373(16) 0.0270(13) -0.0021(13) -0.0012(11) 0.0031(11)
C26 0.0463(16) 0.0395(16) 0.0331(14) -0.0065(13) 0.0121(12) 0.0032(12)
N1 0.0290(10) 0.0228(11) 0.0325(11) -0.0016(9) 0.0003(8) 0.0020(8)
O1 0.0452(11) 0.0478(12) 0.0457(11) -0.0102(9) -0.0042(9) 0.0162(9)
O2 0.0385(10) 0.0394(12) 0.0529(12) -0.0102(9) -0.0059(9) 0.0170(9)
O3 0.0316(9) 0.0393(11) 0.0432(10) -0.0103(8) -0.0041(8) 0.0166(9)
O4 0.0257(9) 0.0339(10) 0.0515(11) -0.0027(8) 0.0028(8) 0.0156(8)
O5 0.0290(8) 0.0230(9) 0.0317(9) -0.0019(7) -0.0034(7) 0.0012(7)
O6 0.0402(11) 0.0487(12) 0.0391(11) 0.0081(10) 0.0088(8) 0.0065(9)
O7 0.0305(9) 0.0264(9) 0.0356(9) -0.0006(7) -0.0022(7) -0.0023(7)
O8 0.0351(11) 0.0470(13) 0.1058(17) -0.0071(10) 0.0220(11) 0.0256(12)
O9 0.0406(12) 0.0398(13) 0.131(2) -0.0007(10) 0.0307(13) 0.0211(13)
Cu1 0.0223(2) 0.0239(2) 0.0403(3) -0.00110(17) 0.00192(17) 0.00701(18)
Cu2 0.02665(16) 0.02465(17) 0.02902(17) -0.00502(12) -0.00236(11) 0.00485(12)

loop_
_atom_type_symbol
_atom_type_description
_atom_type_scat_dispersion_real
_atom_type_scat_dispersion_imag
_atom_type_scat_source
C C 0.0033 0.0016 'International Tables Vol C Tables 4.2.6.8 and 6.1.1.4'
H H 0.0000 0.0000 'International Tables Vol C Tables 4.2.6.8 and 6.1.1.4'
N N 0.0061 0.0033 'International Tables Vol C Tables 4.2.6.8 and 6.1.1.4'
O O 0.0106 0.0060 'International Tables Vol C Tables 4.2.6.8 and 6.1.1.4'
Cu Cu 0.3201 1.2651 'International Tables Vol C Tables 4.2.6.8 and 6.1.1.4'

loop_
_geom_angle_atom_site_label_1
_geom_angle_atom_site_label_2
_geom_angle_atom_site_label_3
_geom_angle_site_symmetry_1
_geom_angle_site_symmetry_3
_geom_angle
_geom_angle_publ_flag
O4 C1 O3 . . 125.8(2) ?
O4 C1 C2 . . 117.9(2) ?
O3 C1 C2 . . 116.3(2) ?
C7 C2 C3 . . 118.2(2) ?
C7 C2 C1 . . 120.4(2) ?
C3 C2 C1 . . 121.4(2) ?
C4 C3 C2 . . 121.0(2) ?
C4 C3 H3 . . 119.5 ?
C2 C3 H3 . . 119.5 ?
C3 C4 C5 . . 119.5(2) ?
C3 C4 H4 . . 120.2 ?
C5 C4 H4 . . 120.2 ?
C6 C5 O8 . . 122.5(2) ?
C6 C5 C4 . . 120.5(2) ?
O8 C5 C4 . . 116.9(2) ?
C5 C6 C7 . . 119.4(3) ?
C5 C6 H6 . . 120.3 ?
C7 C6 H6 . . 120.3 ?
C6 C7 C2 . . 121.3(2) ?
C6 C7 H7 . . 119.4 ?
C2 C7 H7 . . 119.4 ?
C13 C8 C9 . . 120.6(3) ?
C13 C8 O8 . . 118.0(3) ?
C9 C8 O8 . . 121.2(3) ?
C8 C9 C10 . . 120.1(3) ?
C8 C9 H9 . . 119.9 ?
C10 C9 H9 . . 119.9 ?
C11 C10 C9 . . 119.7(3) ?
C11 C10 H10 . . 120.2 ?
C9 C10 H10 . . 120.2 ?
C12 C11 C10 . . 120.0(3) ?
C12 C11 O9 . . 120.9(3) ?
C10 C11 O9 . . 119.0(3) ?
C11 C12 C13 . . 120.7(3) ?
C11 C12 H12 . . 119.7 ?
C13 C12 H12 . . 119.7 ?
C8 C13 C12 . . 119.0(3) ?
C8 C13 H13 . . 120.5 ?
C12 C13 H13 . . 120.5 ?
C15 C14 C19 . . 120.4(3) ?
C15 C14 O9 . . 121.7(3) ?
C19 C14 O9 . . 117.8(3) ?
C14 C15 C16 . . 119.5(3) ?
C14 C15 H15 . . 120.3 ?
C16 C15 H15 . . 120.3 ?
C15 C16 C17 . . 121.2(3) ?
C15 C16 H16 . . 119.4 ?
C17 C16 H16 . . 119.4 ?
C18 C17 C16 . . 118.4(2) ?
C18 C17 C20 . . 120.2(2) ?
C16 C17 C20 . . 121.4(2) ?
C19 C18 C17 . . 120.5(3) ?
C19 C18 H18 . . 119.7 ?
C17 C18 H18 . . 119.7 ?
C14 C19 C18 . . 120.0(3) ?
C14 C19 H19 . . 120.0 ?
C18 C19 H19 . . 120.0 ?
O1 C20 O2 . . 123.2(2) ?
O1 C20 C17 . . 120.2(2) ?
O2 C20 C17 . . 116.6(2) ?
O5 C21 C22 . . 108.58(19) ?
O5 C21 H21A . . 110.0 ?
C22 C21 H21A . . 110.0 ?
O5 C21 H21B . . 110.0 ?
C22 C21 H21B . . 110.0 ?
H21A C21 H21B . . 108.4 ?
N1 C22 C21 . . 108.3(2) ?
N1 C22 H22A . . 110.0 ?
C21 C22 H22A . . 110.0 ?
N1 C22 H22B . . 110.0 ?
C21 C22 H22B . . 110.0 ?
H22A C22 H22B . . 108.4 ?
O6 C23 C24 . . 111.6(2) ?
O6 C23 H23A . . 109.3 ?
C24 C23 H23A . . 109.3 ?
O6 C23 H23B . . 109.3 ?
C24 C23 H23B . . 109.3 ?
H23A C23 H23B . . 108.0 ?
N1 C24 C23 . . 113.0(2) ?
N1 C24 H24A . . 109.0 ?
C23 C24 H24A . . 109.0 ?
N1 C24 H24B . . 109.0 ?
C23 C24 H24B . . 109.0 ?
H24A C24 H24B . . 107.8 ?
O7 C25 C26 . . 109.2(2) ?
O7 C25 H25A . . 109.8 ?
C26 C25 H25A . . 109.8 ?
O7 C25 H25B . . 109.8 ?
C26 C25 H25B . . 109.8 ?
H25A C25 H25B . . 108.3 ?
N1 C26 C25 . . 109.3(2) ?
N1 C26 H26A . . 109.8 ?
C25 C26 H26A . . 109.8 ?
N1 C26 H26B . . 109.8 ?
C25 C26 H26B . . 109.8 ?
H26A C26 H26B . . 108.3 ?
C26 N1 C22 . . 112.8(2) ?
C26 N1 C24 . . 111.09(19) ?
C22 N1 C24 . . 112.35(19) ?
C26 N1 Cu2 . . 104.44(14) ?
C22 N1 Cu2 . . 102.78(14) ?
C24 N1 Cu2 . . 112.84(15) ?
C1 O3 Cu2 . . 126.49(16) ?
C1 O4 Cu1 . . 133.54(16) ?
C21 O5 Cu1 . . 119.89(14) ?
C21 O5 Cu2 . . 110.42(13) ?
Cu1 O5 Cu2 . . 108.06(7) ?
C23 O6 Cu2 . . 97.14(15) ?
C23 O6 H01 . . 108.9(18) ?
Cu2 O6 H01 . . 119.0(17) ?
C25 O7 Cu2 . . 110.52(14) ?
C25 O7 H02 . . 110.7(17) ?
Cu2 O7 H02 . . 97.4(17) ?
C5 O8 C8 . . 117.5(2) ?
C14 O9 C11 . . 117.5(2) ?
O5 Cu1 O5 . 3_757 180.0 n
O5 Cu1 O4 . 3_757 92.41(7) y
O5 Cu1 O4 3_757 3_757 87.59(7) n
O5 Cu1 O4 . . 87.59(7) n
O5 Cu1 O4 3_757 . 92.41(7) n
O4 Cu1 O4 3_757 . 180.00 n
O3 Cu2 O5 . . 97.95(7) y
O3 Cu2 O7 . . 92.39(7) y
O5 Cu2 O7 . . 160.92(7) y
O3 Cu2 N1 . . 171.35(8) y
O5 Cu2 N1 . . 86.68(7) y
O7 Cu2 N1 . . 85.28(7) y
O3 Cu2 O6 . . 91.59(7) y
O5 Cu2 O6 . . 109.03(7) y
O7 Cu2 O6 . . 86.55(7) y
N1 Cu2 O6 . . 79.97(7) y

loop_
_geom_bond_atom_site_label_1
_geom_bond_atom_site_label_2
_geom_bond_site_symmetry_2
_geom_bond_distance
_geom_bond_publ_flag
C1 O4 . 1.255(3) ?
C1 O3 . 1.259(3) ?
C1 C2 . 1.498(3) ?
C2 C7 . 1.386(3) ?
C2 C3 . 1.387(3) ?
C3 C4 . 1.378(3) ?
C3 H3 . 0.9300 ?
C4 C5 . 1.383(4) ?
C4 H4 . 0.9300 ?
C5 C6 . 1.372(4) ?
C5 O8 . 1.380(3) ?
C6 C7 . 1.381(4) ?
C6 H6 . 0.9300 ?
C7 H7 . 0.9300 ?
C8 C13 . 1.360(4) ?
C8 C9 . 1.366(4) ?
C8 O8 . 1.400(3) ?
C9 C10 . 1.378(4) ?
C9 H9 . 0.9300 ?
C10 C11 . 1.370(4) ?
C10 H10 . 0.9300 ?
C11 C12 . 1.357(4) ?
C11 O9 . 1.395(3) ?
C12 C13 . 1.389(4) ?
C12 H12 . 0.9300 ?
C13 H13 . 0.9300 ?
C14 C15 . 1.374(4) ?
C14 C19 . 1.376(4) ?
C14 O9 . 1.393(3) ?
C15 C16 . 1.379(4) ?
C15 H15 . 0.9300 ?
C16 C17 . 1.389(4) ?
C16 H16 . 0.9300 ?
C17 C18 . 1.387(4) ?
C17 C20 . 1.506(4) ?
C18 C19 . 1.381(4) ?
C18 H18 . 0.9300 ?
C19 H19 . 0.9300 ?
C20 O1 . 1.239(3) ?
C20 O2 . 1.273(3) ?
C21 O5 . 1.416(3) ?
C21 C22 . 1.513(4) ?
C21 H21A . 0.9700 ?
C21 H21B . 0.9700 ?
C22 N1 . 1.485(3) ?
C22 H22A . 0.9700 ?
C22 H22B . 0.9700 ?
C23 O6 . 1.412(3) ?
C23 C24 . 1.516(4) ?
C23 H23A . 0.9700 ?
C23 H23B . 0.9700 ?
C24 N1 . 1.488(3) ?
C24 H24A . 0.9700 ?
C24 H24B . 0.9700 ?
C25 O7 . 1.436(3) ?
C25 C26 . 1.510(4) ?
C25 H25A . 0.9700 ?
C25 H25B . 0.9700 ?
C26 N1 . 1.483(3) ?
C26 H26A . 0.9700 ?
C26 H26B . 0.9700 ?
N1 Cu2 . 2.027(2) y
O3 Cu2 . 1.912(2) y
O1 Cu1 4_675 2.601(2) y
O1 Cu2 4_675 2.671(2) y
O4 Cu1 . 1.990(2) y
O5 Cu1 . 1.941(2) y
O5 Cu2 . 1.945(2) y
O6 Cu2 . 2.405(2) y
O6 H01 . 0.8930(10) ?
O7 Cu2 . 2.009(2) y
O7 H02 . 0.8950(10) ?

loop_
_geom_hbond_atom_site_label_D
_geom_hbond_atom_site_label_H
_geom_hbond_atom_site_label_A
_geom_hbond_site_symmetry_A
_geom_hbond_distance_DH
_geom_hbond_distance_HA
_geom_hbond_distance_DA
_geom_hbond_angle_DHA
_geom_hbond_publ_flag
O6 H01 O2 3_867 0.893(10) 1.841(11) 2.725(3) 170(3) yes
O7 H02 O2 4_576 0.895(10) 1.634(11) 2.523(2) 172(3) yes

loop_
_geom_torsion_atom_site_label_1
_geom_torsion_atom_site_label_2
_geom_torsion_atom_site_label_3
_geom_torsion_atom_site_label_4
_geom_torsion
O4 C1 C2 C7 -1.0(4)
O3 C1 C2 C7 179.7(2)
O4 C1 C2 C3 177.9(2)
O3 C1 C2 C3 -1.4(3)
C7 C2 C3 C4 2.4(4)
C1 C2 C3 C4 -176.6(2)
C2 C3 C4 C5 -0.7(4)
C3 C4 C5 C6 -1.9(4)
C3 C4 C5 O8 -178.7(2)
O8 C5 C6 C7 179.4(3)
C4 C5 C6 C7 2.8(5)
C5 C6 C7 C2 -1.1(4)
C3 C2 C7 C6 -1.5(4)
C1 C2 C7 C6 177.5(3)
C13 C8 C9 C10 0.5(5)
O8 C8 C9 C10 176.2(3)
C8 C9 C10 C11 -0.8(5)
C9 C10 C11 C12 0.5(5)
C9 C10 C11 O9 176.3(3)
C10 C11 C12 C13 0.0(5)
O9 C11 C12 C13 -175.7(3)
C9 C8 C13 C12 0.0(5)
O8 C8 C13 C12 -175.8(3)
C11 C12 C13 C8 -0.2(5)
C19 C14 C15 C16 1.1(5)
O9 C14 C15 C16 -175.1(3)
C14 C15 C16 C17 -0.6(5)
C15 C16 C17 C18 -0.8(4)
C15 C16 C17 C20 176.4(3)
C16 C17 C18 C19 1.7(4)
C20 C17 C18 C19 -175.5(3)
C15 C14 C19 C18 -0.1(5)
O9 C14 C19 C18 176.2(3)
C17 C18 C19 C14 -1.3(5)
C18 C17 C20 O1 -6.7(4)
C16 C17 C20 O1 176.3(3)
C18 C17 C20 O2 170.9(3)
C16 C17 C20 O2 -6.2(4)
O5 C21 C22 N1 -53.1(3)
O6 C23 C24 N1 51.0(3)
O7 C25 C26 N1 50.0(3)
C25 C26 N1 C22 -155.8(2)
C25 C26 N1 C24 77.0(3)
C25 C26 N1 Cu2 -45.0(2)
C21 C22 N1 C26 156.2(2)
C21 C22 N1 C24 -77.3(2)
C21 C22 N1 Cu2 44.3(2)
C23 C24 N1 C26 -131.8(2)
C23 C24 N1 C22 100.7(3)
C23 C24 N1 Cu2 -14.9(3)
O4 C1 O3 Cu2 8.4(4)
C2 C1 O3 Cu2 -172.39(15)
O3 C1 O4 Cu1 5.2(4)
C2 C1 O4 Cu1 -174.09(16)
C22 C21 O5 Cu1 -93.4(2)
C22 C21 O5 Cu2 33.2(2)
C24 C23 O6 Cu2 -51.7(2)
C26 C25 O7 Cu2 -28.5(2)
C6 C5 O8 C8 33.1(4)
C4 C5 O8 C8 -150.1(3)
C13 C8 O8 C5 -124.3(3)
C9 C8 O8 C5 59.9(4)
C15 C14 O9 C11 -40.0(4)
C19 C14 O9 C11 143.7(3)
C12 C11 O9 C14 -58.1(4)
C10 C11 O9 C14 126.1(3)

_cod_database_fobs_code 2021320
